data_7020245
loop_
_publ_author_name
'Cadenbach, Thomas'
'Hevia, Eva'
'Kennedy, Alan R.'
'Mulvey, Robert E.'
'Pickrell, Janie-Anne'
'Robertson, Stuart D.'

_publ_section_title
;
 Accessing low denticity coordination modes of a high denticity tripodal
 ligand to complete its coordinative repertoire.
;
_journal_issue 34
_journal_name_full 'Dalton transactions (Cambridge, England : 2003)'
_journal_page_first 10141
_journal_page_last 10144
_journal_paper_doi 10.1039/c2dt31061a
_journal_volume 41
_journal_year 2012
_chemical_formula_moiety 'C48 H111 Ga3 N4'
_chemical_formula_sum 'C48 H111 Ga3 N4'
_chemical_formula_weight 953.57
_chemical_name_systematic
;
?
;
_space_group_IT_number 173
_symmetry_cell_setting hexagonal
_symmetry_space_group_name_Hall 'P 6c'
_symmetry_space_group_name_H-M 'P 63'
_atom_sites_solution_hydrogens geom
_atom_sites_solution_primary direct
_atom_sites_solution_secondary difmap
_audit_creation_method SHELXL-97
_cell_angle_alpha 90.00
_cell_angle_beta 90.00
_cell_angle_gamma 120.00
_cell_formula_units_Z 2
_cell_length_a 15.1685(3)
_cell_length_b 15.1685(3)
_cell_length_c 14.0288(3)
_cell_measurement_reflns_used 4232
_cell_measurement_temperature 123(2)
_cell_measurement_theta_max 29.4652
_cell_measurement_theta_min 3.0471
_cell_volume 2795.35(10)
_computing_cell_refinement
;
CrysAlisPro, Oxford Diffraction Ltd.,
Version 1.171.34.40 (release 27-08-2010 CrysAlis171 .NET)
(compiled Aug 27 2010,11:50:40)
;
_computing_data_collection
;
CrysAlisPro, Oxford Diffraction Ltd.,
Version 1.171.34.40 (release 27-08-2010 CrysAlis171 .NET)
(compiled Aug 27 2010,11:50:40)
;
_computing_data_reduction
;
CrysAlisPro, Oxford Diffraction Ltd.,
Version 1.171.34.40 (release 27-08-2010 CrysAlis171 .NET)
(compiled Aug 27 2010,11:50:40)
;
_computing_structure_refinement 'SHELXL-97 (Sheldrick, 1997)'
_computing_structure_solution 'SHELXS-97 (Sheldrick, 1990)'
_diffrn_ambient_temperature 123(2)
_diffrn_measured_fraction_theta_full 0.998
_diffrn_measured_fraction_theta_max 0.917
_diffrn_measurement_device_type 'Xcalibur, Eos'
_diffrn_radiation_monochromator graphite
_diffrn_radiation_source 'fine-focus sealed tube'
_diffrn_radiation_type MoK\a
_diffrn_radiation_wavelength 0.71073
_diffrn_reflns_av_R_equivalents 0.0254
_diffrn_reflns_av_sigmaI/netI 0.0425
_diffrn_reflns_limit_h_max 18
_diffrn_reflns_limit_h_min -16
_diffrn_reflns_limit_k_max 18
_diffrn_reflns_limit_k_min -19
_diffrn_reflns_limit_l_max 17
_diffrn_reflns_limit_l_min -19
_diffrn_reflns_number 8948
_diffrn_reflns_theta_full 27.00
_diffrn_reflns_theta_max 29.53
_diffrn_reflns_theta_min 3.05
_exptl_absorpt_coefficient_mu 1.467
_exptl_absorpt_correction_T_max 1.00000
_exptl_absorpt_correction_T_min 0.91627
_exptl_absorpt_correction_type multi-scan
_exptl_absorpt_process_details
;
CrysAlisPro, Oxford Diffraction Ltd.,
Version 1.171.34.40 (release 27-08-2010 CrysAlis171 .NET)
(compiled Aug 27 2010,11:50:40)
Empirical absorption correction using spherical harmonics,
implemented in SCALE3 ABSPACK scaling algorithm.
;
_exptl_crystal_colour colourless
_exptl_crystal_density_diffrn 1.133
_exptl_crystal_density_method 'not measured'
_exptl_crystal_description block
_exptl_crystal_F_000 1040
_exptl_crystal_size_max 0.20
_exptl_crystal_size_mid 0.18
_exptl_crystal_size_min 0.06
_refine_diff_density_max 0.406
_refine_diff_density_min -0.370
_refine_diff_density_rms 0.059
_refine_ls_abs_structure_details 'Flack H D (1983), Acta Cryst. A39, 876-881'
_refine_ls_abs_structure_Flack 0.358(13)
_refine_ls_extinction_method none
_refine_ls_goodness_of_fit_ref 1.056
_refine_ls_hydrogen_treatment constr
_refine_ls_matrix_type full
_refine_ls_number_parameters 178
_refine_ls_number_reflns 4154
_refine_ls_number_restraints 4
_refine_ls_restrained_S_all 1.056
_refine_ls_R_factor_all 0.0414
_refine_ls_R_factor_gt 0.0322
_refine_ls_shift/su_max 0.001
_refine_ls_shift/su_mean 0.000
_refine_ls_structure_factor_coef Fsqd
_refine_ls_weighting_details 'calc w=1/[\s^2^(Fo^2^)+(0.0298P)^2^+0.3634P] where P=(Fo^2^+2Fc^2^)/3'
_refine_ls_weighting_scheme calc
_refine_ls_wR_factor_gt 0.0674
_refine_ls_wR_factor_ref 0.0715
_reflns_number_gt 3620
_reflns_number_total 4154
_reflns_threshold_expression >2sigma(I)
_cod_data_source_file c2dt31061a.txt
_cod_data_source_block sdr1203
_cod_database_code 7020245

loop_
_symmetry_equiv_pos_as_xyz
'x, y, z'
'-x, -y, z+1/2'
'-y, x-y, z'
'-x+y, -x, z'
'x-y, x, z+1/2'
'y, -x+y, z+1/2'

loop_
_atom_site_label
_atom_site_type_symbol
_atom_site_fract_x
_atom_site_fract_y
_atom_site_fract_z
_atom_site_U_iso_or_equiv
_atom_site_adp_type
_atom_site_occupancy
_atom_site_symmetry_multiplicity
_atom_site_calc_flag
_atom_site_refinement_flags
Ga1 Ga 0.647631(17) 0.985352(17) 0.79291(4) 0.01837(7) Uani 1 1 d .
C1 C 0.80444(18) 1.06183(18) 0.7907(3) 0.0307(5) Uani 1 1 d D
C2 C 0.8423(3) 1.1548(3) 0.8567(2) 0.0414(8) Uani 1 1 d D
H2A H 0.8158 1.1320 0.9212 0.062 Uiso 1 1 calc R
H2B H 0.8185 1.1998 0.8326 0.062 Uiso 1 1 calc R
H2C H 0.9169 1.1916 0.8583 0.062 Uiso 1 1 calc R
C3 C 0.8496(2) 0.9993(3) 0.8279(2) 0.0431(9) Uani 1 1 d D
H3A1 H 0.9240 1.0413 0.8290 0.065 Uiso 1 1 calc R
H3A2 H 0.8296 0.9405 0.7861 0.065 Uiso 1 1 calc R
H3A3 H 0.8244 0.9756 0.8925 0.065 Uiso 1 1 calc R
C4 C 0.8538(2) 1.1056(3) 0.6932(2) 0.0411(8) Uani 1 1 d D
H4A H 0.9277 1.1478 0.7010 0.062 Uiso 1 1 calc R
H4B H 0.8265 1.1472 0.6675 0.062 Uiso 1 1 calc R
H4C H 0.8385 1.0496 0.6492 0.062 Uiso 1 1 calc R
C5 C 0.5861(2) 1.0771(2) 0.76948(16) 0.0252(6) Uani 1 1 d .
C6 C 0.5916(3) 1.1305(3) 0.8647(2) 0.0360(8) Uani 1 1 d .
H6A H 0.5491 1.0794 0.9122 0.054 Uiso 1 1 calc R
H6B H 0.5669 1.1785 0.8553 0.054 Uiso 1 1 calc R
H6C H 0.6623 1.1674 0.8870 0.054 Uiso 1 1 calc R
C7 C 0.6479(3) 1.1631(3) 0.6973(2) 0.0362(8) Uani 1 1 d .
H7A H 0.6193 1.2084 0.6935 0.054 Uiso 1 1 calc R
H7B H 0.6445 1.1334 0.6344 0.054 Uiso 1 1 calc R
H7C H 0.7190 1.2019 0.7181 0.054 Uiso 1 1 calc R
C8 C 0.4748(2) 1.0230(2) 0.7378(2) 0.0329(7) Uani 1 1 d .
H8A H 0.4694 0.9964 0.6731 0.049 Uiso 1 1 calc R
H8B H 0.4497 1.0712 0.7386 0.049 Uiso 1 1 calc R
H8C H 0.4340 0.9666 0.7815 0.049 Uiso 1 1 calc R
C9 C 0.5856(2) 0.8887(3) 0.9080(2) 0.0243(8) Uani 1 1 d .
C10 C 0.6025(2) 0.7970(2) 0.90851(19) 0.0321(7) Uani 1 1 d .
H10A H 0.5630 0.7503 0.8569 0.048 Uiso 1 1 calc R
H10B H 0.5802 0.7615 0.9698 0.048 Uiso 1 1 calc R
H10C H 0.6749 0.8206 0.8992 0.048 Uiso 1 1 calc R
C11 C 0.4719(2) 0.8480(2) 0.92163(19) 0.0322(7) Uani 1 1 d .
H11A H 0.4482 0.8041 0.9780 0.048 Uiso 1 1 calc R
H11B H 0.4349 0.8087 0.8653 0.048 Uiso 1 1 calc R
H11C H 0.4597 0.9051 0.9303 0.048 Uiso 1 1 calc R
C12 C 0.6396(3) 0.9521(3) 0.9969(3) 0.0343(9) Uani 1 1 d .
H12A H 0.7121 0.9734 0.9941 0.052 Uiso 1 1 calc R
H12B H 0.6094 0.9109 1.0542 0.052 Uiso 1 1 calc R
H12C H 0.6318 1.0125 0.9991 0.052 Uiso 1 1 calc R
N1 N 0.60260(19) 0.8837(2) 0.66543(16) 0.0196(6) Uani 1 1 d .
C13 C 0.6640(2) 0.8334(2) 0.65846(18) 0.0265(6) Uani 1 1 d .
H13A H 0.7361 0.8850 0.6519 0.040 Uiso 1 1 calc R
H13B H 0.6423 0.7885 0.6027 0.040 Uiso 1 1 calc R
H13C H 0.6545 0.7931 0.7162 0.040 Uiso 1 1 calc R
C14 C 0.6175(3) 0.9445(3) 0.5776(2) 0.0271(8) Uani 1 1 d .
H14A H 0.6042 0.9011 0.5215 0.041 Uiso 1 1 calc R
H14B H 0.6877 1.0013 0.5753 0.041 Uiso 1 1 calc R
H14C H 0.5704 0.9710 0.5780 0.041 Uiso 1 1 calc R
C15 C 0.4935(2) 0.8062(2) 0.67689(17) 0.0204(6) Uani 1 1 d .
H15A H 0.4554 0.8427 0.6869 0.024 Uiso 1 1 calc R
H15B H 0.4868 0.7677 0.7360 0.024 Uiso 1 1 calc R
C16 C 0.44060(19) 0.7288(2) 0.59659(17) 0.0200(5) Uani 1 1 d .
H16A H 0.4468 0.7642 0.5356 0.024 Uiso 1 1 calc R
H16B H 0.4719 0.6855 0.5888 0.024 Uiso 1 1 calc R
N2 N 0.3333 0.6667 0.6239(2) 0.0175(8) Uani 1 3 d S

loop_
_atom_site_aniso_label
_atom_site_aniso_U_11
_atom_site_aniso_U_22
_atom_site_aniso_U_33
_atom_site_aniso_U_23
_atom_site_aniso_U_13
_atom_site_aniso_U_12
Ga1 0.01993(13) 0.01873(13) 0.01673(11) -0.0024(2) -0.0007(3) 0.00987(10)
C1 0.0249(12) 0.0317(13) 0.0326(12) 0.001(2) 0.006(2) 0.0120(11)
C2 0.036(2) 0.035(2) 0.0401(17) -0.0041(15) -0.0061(15) 0.0075(16)
C3 0.0294(18) 0.044(2) 0.054(2) -0.0034(14) -0.0064(13) 0.0164(16)
C4 0.0289(18) 0.035(2) 0.0445(17) -0.0018(15) 0.0058(14) 0.0046(16)
C5 0.0303(15) 0.0248(14) 0.0256(16) -0.0012(10) 0.0003(10) 0.0176(13)
C6 0.046(2) 0.038(2) 0.0344(15) -0.0072(14) -0.0021(15) 0.0297(18)
C7 0.053(2) 0.0311(19) 0.0344(16) -0.0005(13) -0.0031(15) 0.0284(18)
C8 0.0366(18) 0.0370(18) 0.0350(16) -0.0048(13) -0.0049(13) 0.0258(16)
C9 0.0266(17) 0.0293(19) 0.0173(13) -0.0032(12) -0.0027(12) 0.0143(15)
C10 0.0382(19) 0.0263(17) 0.0267(15) 0.0049(12) -0.0066(13) 0.0123(15)
C11 0.0321(18) 0.0369(19) 0.0209(14) 0.0011(12) 0.0036(12) 0.0122(16)
C12 0.046(2) 0.034(2) 0.0218(17) 0.0003(15) -0.0027(15) 0.020(2)
N1 0.0164(13) 0.0213(14) 0.0196(11) -0.0034(10) 0.0005(9) 0.0083(11)
C13 0.0251(16) 0.0288(17) 0.0287(14) -0.0070(12) 0.0011(12) 0.0159(14)
C14 0.0274(17) 0.0283(19) 0.0188(15) 0.0022(14) 0.0047(13) 0.0088(16)
C15 0.0199(14) 0.0242(15) 0.0165(11) -0.0023(10) 0.0001(10) 0.0106(12)
C16 0.0201(14) 0.0206(14) 0.0192(11) -0.0020(10) 0.0011(10) 0.0102(12)
N2 0.0187(12) 0.0187(12) 0.0152(16) 0.000 0.000 0.0094(6)

loop_
_atom_type_symbol
_atom_type_description
_atom_type_scat_dispersion_real
_atom_type_scat_dispersion_imag
_atom_type_scat_source
Ga Ga 0.2307 1.6083 'International Tables Vol C Tables 4.2.6.8 and 6.1.1.4'
N N 0.0061 0.0033 'International Tables Vol C Tables 4.2.6.8 and 6.1.1.4'
C C 0.0033 0.0016 'International Tables Vol C Tables 4.2.6.8 and 6.1.1.4'
H H 0.0000 0.0000 'International Tables Vol C Tables 4.2.6.8 and 6.1.1.4'

loop_
_geom_angle_atom_site_label_1
_geom_angle_atom_site_label_2
_geom_angle_atom_site_label_3
_geom_angle
_geom_angle_site_symmetry_1
_geom_angle_site_symmetry_3
C5 Ga1 C1 113.84(11) . .
C5 Ga1 C9 113.94(12) . .
C1 Ga1 C9 113.56(13) . .
C5 Ga1 N1 104.70(10) . .
C1 Ga1 N1 104.20(11) . .
C9 Ga1 N1 105.24(8) . .
C3 C1 C2 106.8(3) . .
C3 C1 C4 107.5(3) . .
C2 C1 C4 105.1(2) . .
C3 C1 Ga1 113.50(19) . .
C2 C1 Ga1 107.72(19) . .
C4 C1 Ga1 115.5(2) . .
C1 C2 H2A 109.5 . .
C1 C2 H2B 109.5 . .
H2A C2 H2B 109.5 . .
C1 C2 H2C 109.5 . .
H2A C2 H2C 109.5 . .
H2B C2 H2C 109.5 . .
C1 C3 H3A1 109.5 . .
C1 C3 H3A2 109.5 . .
H3A1 C3 H3A2 109.5 . .
C1 C3 H3A3 109.5 . .
H3A1 C3 H3A3 109.5 . .
H3A2 C3 H3A3 109.5 . .
C1 C4 H4A 109.5 . .
C1 C4 H4B 109.5 . .
H4A C4 H4B 109.5 . .
C1 C4 H4C 109.5 . .
H4A C4 H4C 109.5 . .
H4B C4 H4C 109.5 . .
C8 C5 C6 106.8(2) . .
C8 C5 C7 107.7(2) . .
C6 C5 C7 105.9(2) . .
C8 C5 Ga1 115.90(19) . .
C6 C5 Ga1 107.06(17) . .
C7 C5 Ga1 112.80(19) . .
C5 C6 H6A 109.5 . .
C5 C6 H6B 109.5 . .
H6A C6 H6B 109.5 . .
C5 C6 H6C 109.5 . .
H6A C6 H6C 109.5 . .
H6B C6 H6C 109.5 . .
C5 C7 H7A 109.5 . .
C5 C7 H7B 109.5 . .
H7A C7 H7B 109.5 . .
C5 C7 H7C 109.5 . .
H7A C7 H7C 109.5 . .
H7B C7 H7C 109.5 . .
C5 C8 H8A 109.5 . .
C5 C8 H8B 109.5 . .
H8A C8 H8B 109.5 . .
C5 C8 H8C 109.5 . .
H8A C8 H8C 109.5 . .
H8B C8 H8C 109.5 . .
C11 C9 C10 107.4(3) . .
C11 C9 C12 107.0(3) . .
C10 C9 C12 106.5(3) . .
C11 C9 Ga1 114.0(2) . .
C10 C9 Ga1 115.0(2) . .
C12 C9 Ga1 106.2(3) . .
C9 C10 H10A 109.5 . .
C9 C10 H10B 109.5 . .
H10A C10 H10B 109.5 . .
C9 C10 H10C 109.5 . .
H10A C10 H10C 109.5 . .
H10B C10 H10C 109.5 . .
C9 C11 H11A 109.5 . .
C9 C11 H11B 109.5 . .
H11A C11 H11B 109.5 . .
C9 C11 H11C 109.5 . .
H11A C11 H11C 109.5 . .
H11B C11 H11C 109.5 . .
C9 C12 H12A 109.5 . .
C9 C12 H12B 109.5 . .
H12A C12 H12B 109.5 . .
C9 C12 H12C 109.5 . .
H12A C12 H12C 109.5 . .
H12B C12 H12C 109.5 . .
C13 N1 C15 109.9(2) . .
C13 N1 C14 109.1(2) . .
C15 N1 C14 110.2(2) . .
C13 N1 Ga1 110.88(17) . .
C15 N1 Ga1 107.17(16) . .
C14 N1 Ga1 109.7(2) . .
N1 C13 H13A 109.5 . .
N1 C13 H13B 109.5 . .
H13A C13 H13B 109.5 . .
N1 C13 H13C 109.5 . .
H13A C13 H13C 109.5 . .
H13B C13 H13C 109.5 . .
N1 C14 H14A 109.5 . .
N1 C14 H14B 109.5 . .
H14A C14 H14B 109.5 . .
N1 C14 H14C 109.5 . .
H14A C14 H14C 109.5 . .
H14B C14 H14C 109.5 . .
N1 C15 C16 118.5(2) . .
N1 C15 H15A 107.7 . .
C16 C15 H15A 107.7 . .
N1 C15 H15B 107.7 . .
C16 C15 H15B 107.7 . .
H15A C15 H15B 107.1 . .
N2 C16 C15 106.7(2) . .
N2 C16 H16A 110.4 . .
C15 C16 H16A 110.4 . .
N2 C16 H16B 110.4 . .
C15 C16 H16B 110.4 . .
H16A C16 H16B 108.6 . .
C16 N2 C16 113.43(13) 3_665 4_565
C16 N2 C16 113.43(13) 3_665 .
C16 N2 C16 113.43(13) 4_565 .

loop_
_geom_bond_atom_site_label_1
_geom_bond_atom_site_label_2
_geom_bond_distance
_geom_bond_site_symmetry_2
Ga1 C5 2.054(3) .
Ga1 C1 2.060(2) .
Ga1 C9 2.064(3) .
Ga1 N1 2.233(2) .
C1 C3 1.513(4) .
C1 C2 1.537(4) .
C1 C4 1.541(4) .
C2 H2A 0.9800 .
C2 H2B 0.9800 .
C2 H2C 0.9800 .
C3 H3A1 0.9800 .
C3 H3A2 0.9800 .
C3 H3A3 0.9800 .
C4 H4A 0.9800 .
C4 H4B 0.9800 .
C4 H4C 0.9800 .
C5 C8 1.528(4) .
C5 C6 1.542(4) .
C5 C7 1.544(4) .
C6 H6A 0.9800 .
C6 H6B 0.9800 .
C6 H6C 0.9800 .
C7 H7A 0.9800 .
C7 H7B 0.9800 .
C7 H7C 0.9800 .
C8 H8A 0.9800 .
C8 H8B 0.9800 .
C8 H8C 0.9800 .
C9 C11 1.525(4) .
C9 C10 1.536(4) .
C9 C12 1.538(5) .
C10 H10A 0.9800 .
C10 H10B 0.9800 .
C10 H10C 0.9800 .
C11 H11A 0.9800 .
C11 H11B 0.9800 .
C11 H11C 0.9800 .
C12 H12A 0.9800 .
C12 H12B 0.9800 .
C12 H12C 0.9800 .
N1 C13 1.474(4) .
N1 C15 1.483(4) .
N1 C14 1.487(4) .
C13 H13A 0.9800 .
C13 H13B 0.9800 .
C13 H13C 0.9800 .
C14 H14A 0.9800 .
C14 H14B 0.9800 .
C14 H14C 0.9800 .
C15 C16 1.533(3) .
C15 H15A 0.9900 .
C15 H15B 0.9900 .
C16 N2 1.466(3) .
C16 H16A 0.9900 .
C16 H16B 0.9900 .
N2 C16 1.466(3) 3_665
N2 C16 1.466(3) 4_565

loop_
_geom_torsion_atom_site_label_1
_geom_torsion_atom_site_label_2
_geom_torsion_atom_site_label_3
_geom_torsion_atom_site_label_4
_geom_torsion
_geom_torsion_site_symmetry_4
C5 Ga1 C1 C3 168.0(2) .
C9 Ga1 C1 C3 35.4(3) .
N1 Ga1 C1 C3 -78.5(2) .
C5 Ga1 C1 C2 50.0(2) .
C9 Ga1 C1 C2 -82.6(2) .
N1 Ga1 C1 C2 163.5(2) .
C5 Ga1 C1 C4 -67.1(2) .
C9 Ga1 C1 C4 160.3(2) .
N1 Ga1 C1 C4 46.3(2) .
C1 Ga1 C5 C8 160.5(2) .
C9 Ga1 C5 C8 -67.0(2) .
N1 Ga1 C5 C8 47.4(2) .
C1 Ga1 C5 C6 -80.4(2) .
C9 Ga1 C5 C6 52.0(2) .
N1 Ga1 C5 C6 166.44(19) .
C1 Ga1 C5 C7 35.7(2) .
C9 Ga1 C5 C7 168.1(2) .
N1 Ga1 C5 C7 -77.4(2) .
C5 Ga1 C9 C11 35.9(3) .
C1 Ga1 C9 C11 168.5(2) .
N1 Ga1 C9 C11 -78.2(2) .
C5 Ga1 C9 C10 160.7(2) .
C1 Ga1 C9 C10 -66.8(2) .
N1 Ga1 C9 C10 46.6(2) .
C5 Ga1 C9 C12 -81.7(2) .
C1 Ga1 C9 C12 50.8(3) .
N1 Ga1 C9 C12 164.1(2) .
C5 Ga1 N1 C13 164.21(19) .
C1 Ga1 N1 C13 44.4(2) .
C9 Ga1 N1 C13 -75.4(2) .
C5 Ga1 N1 C15 -75.9(2) .
C1 Ga1 N1 C15 164.29(19) .
C9 Ga1 N1 C15 44.5(2) .
C5 Ga1 N1 C14 43.7(2) .
C1 Ga1 N1 C14 -76.1(2) .
C9 Ga1 N1 C14 164.1(2) .
C13 N1 C15 C16 -62.4(3) .
C14 N1 C15 C16 57.8(4) .
Ga1 N1 C15 C16 177.08(19) .
N1 C15 C16 N2 -176.4(2) .
C15 C16 N2 C16 85.6(3) 3_665
C15 C16 N2 C16 -143.1(2) 4_565
